data_4319249
loop_
_publ_author_name
'Alexander Bilyk'
'Annegret K. Hall'
'Jack M. Harrowfield'
'M. Wais Hosseini'
'Brian W. Skelton'
'Allan H. White'

_publ_contact_author_address
;
   Department of Chemistry
   University of Western Australia
   Nedlands
   Western Australia 6907
   Australia
;
_publ_contact_author_email bws@crystal.uwa.edu.au
_publ_contact_author_fax (+61)_08_9380_1118
_publ_contact_author_name 'Skelton, B. W.'
_publ_contact_author_phone (+61)_08-9380_3481
_publ_section_title
;
 Systematic Structural Coordination Chemistry of
 p-tert-Butyltetrathiacalix[4]arene: 1. Group 1 Elements and Congeners
;
_journal_name_full 'Inorganic Chemistry'
_journal_page_first 672
_journal_page_last 686
_journal_paper_doi 10.1021/ic001008c
_journal_volume 40
_journal_year 2001
_chemical_formula_sum 'C45 H53 N O4 S4'
_chemical_formula_weight 800.19
_space_group_IT_number 85
_symmetry_cell_setting tetragonal
_symmetry_space_group_name_Hall '-P 4a'
_symmetry_space_group_name_H-M 'P 4/n :2'
_cell_angle_alpha 90.00000
_cell_angle_beta 90.00000
_cell_angle_gamma 90.00000
_cell_formula_units_Z 2
_cell_length_a 13.095(2)
_cell_length_b 13.095(2)
_cell_length_c 12.887(2)
_cell_measurement_reflns_used 8192
_cell_measurement_temperature 153
_cell_measurement_theta_max 24.2
_cell_measurement_theta_min 2.8
_cell_volume 2209.9(6)
_computing_cell_refinement 'Siemens SAINT (Siemens, 1995)'
_computing_data_collection 'Siemens SMART (Siemens, 1995)'
_computing_data_reduction 'xtal ADDREF SORTRF'
_computing_molecular_graphics xtal
_computing_publication_material 'xtal BONDLA CIFIO'
_computing_structure_refinement 'xtal CRYLSQ'
_computing_structure_solution xtal
_diffrn_ambient_temperature 153
_diffrn_measurement_device_type
;
Bruker SMART CCD diffractometer
;
_diffrn_measurement_method '\w scans'
_diffrn_radiation_detector 'CCD area detector'
_diffrn_radiation_monochromator graphite
_diffrn_radiation_source 'sealed tube'
_diffrn_radiation_type 'Mo K\a'
_diffrn_radiation_wavelength .71073
_diffrn_reflns_av_R_equivalents .058
_diffrn_reflns_av_sigmaI/netI .045
_diffrn_reflns_limit_h_max 12
_diffrn_reflns_limit_h_min -12
_diffrn_reflns_limit_k_max 17
_diffrn_reflns_limit_k_min 0
_diffrn_reflns_limit_l_max 17
_diffrn_reflns_limit_l_min 0
_diffrn_reflns_number 25540
_diffrn_reflns_theta_max 29.04
_diffrn_reflns_theta_min 2.2
_diffrn_standards_decay_% 0
_exptl_absorpt_coefficient_mu .256
_exptl_absorpt_correction_type none
_exptl_absorpt_process_details
;
 ?                           
;
_exptl_crystal_colour colourless
_exptl_crystal_density_diffrn 1.203
_exptl_crystal_description prism
_exptl_crystal_F_000 852
_exptl_crystal_size_max .35
_exptl_crystal_size_mid .35
_exptl_crystal_size_min .22
_refine_diff_density_max .506
_refine_diff_density_min -.362
_refine_ls_goodness_of_fit_all 1.209
_refine_ls_goodness_of_fit_ref 1.283
_refine_ls_hydrogen_treatment mixed
_refine_ls_matrix_type full
_refine_ls_number_constraints 0
_refine_ls_number_parameters 209
_refine_ls_number_reflns 2261
_refine_ls_number_restraints 0
_refine_ls_R_factor_all .063
_refine_ls_R_factor_gt .047
_refine_ls_shift/su_max .018
_refine_ls_shift/su_mean .003
_refine_ls_structure_factor_coef F
_refine_ls_weighting_scheme calc
_refine_ls_wR_factor_all .058
_refine_ls_wR_factor_ref .054
_reflns_d_resolution_high .732
_reflns_d_resolution_low 9.242
_reflns_Friedel_coverage 0
_reflns_limit_h_max 17
_reflns_limit_h_min 0
_reflns_limit_k_max 17
_reflns_limit_k_min 0
_reflns_limit_l_max 17
_reflns_limit_l_min 0
_reflns_number_gt 2261
_reflns_number_total 2865
_reflns_threshold_expression 'F    > 4.00 sig(F   )'
_cod_data_source_file ic001008c_03.cif
_cod_data_source_block s4py
_cod_original_cell_volume 2209.9(8)
_cod_original_sg_symbol_Hall -p_4a
_cod_original_sg_symbol_H-M 'P 4/n'
_cod_original_formula_sum 'C45 H53 N1 O4 S4'
_cod_database_code 4319249

loop_
_symmetry_equiv_pos_as_xyz
+x,+y,+z
1/2-x,1/2-y,+z
1/2-y,+x,+z
+y,1/2-x,+z
-x,-y,-z
1/2+x,1/2+y,-z
1/2+y,-x,-z
-y,1/2+x,-z

loop_
_atom_site_label
_atom_site_fract_x
_atom_site_fract_y
_atom_site_fract_z
_atom_site_U_iso_or_equiv
_atom_site_adp_type
_atom_site_calc_flag
_atom_site_calc_attached_atom
_atom_site_occupancy
_atom_site_disorder_assembly
_atom_site_disorder_group
O1 .31829(11) .38417(11) .46088(12) .0318(7) Uani ? ? 1.00000 ? ?
C1 .34661(13) .43672(13) .54720(14) .0245(8) Uani ? ? 1.00000 ? ?
C2 .27904(13) .50706(13) .59224(15) .0258(8) Uani ? ? 1.00000 ? ?
C3 .30876(14) .56263(14) .67875(16) .0294(9) Uani ? ? 1.00000 ? ?
C4 .40496(15) .55123(15) .72415(16) .0313(10) Uani ? ? 1.00000 ? ?
C41 .43497(18) .61726(19) .8173(2) .0444(13) Uani ? ? 1.00000 ? ?
C42 .5395(3) .5929(4) .8582(4) .072(3) Uani ? ? .816(6) ? ?
C43 .3555(3) .6005(3) .9057(3) .058(2) Uani ? ? .816(6) ? ?
C44 .4302(3) .7296(3) .7847(3) .056(2) Uani ? ? .816(6) ? ?
C42' .471(2) .5497(16) .9033(13) .082(14) Uani ? ? .184(6) ? ?
C43' .3719(16) .7049(18) .8422(17) .083(14) Uani ? ? .184(6) ? ?
C44' .5501(12) .6743(13) .7813(12) .055(9) Uani ? ? .184(6) ? ?
C5 .47091(14) .48053(14) .67899(16) .0297(9) Uani ? ? 1.00000 ? ?
C6 .44307(13) .42345(13) .59218(15) .0264(9) Uani ? ? 1.00000 ? ?
S .53400(3) .34067(3) .53238(4) .0285(2) Uani ? ? 1.00000 ? ?
N01 .25000 .25000 .7724(8) .175(8) Uani ? ? 1.00000 ? ?
C02 .2373(12) .3375(8) .8289(9) .148(10) Uani ? ? .50000 ? ?
C03 .2399(10) .3376(5) .9254(8) .121(7) Uani ? ? .50000 ? ?
C04 .25000 .25000 .9733(5) .105(4) Uani ? ? 1.00000 ? ?
H1 .347(4) .336(4) .448(4) .17(2) Uiso ? ? 1.00000 ? ?
H3 .2599(18) .6098(17) .7051(18) .036(6) Uiso ? ? 1.00000 ? ?
H42a .557(3) .631(3) .918(4) .086(13) Uiso ? ? .816(6) ? ?
H42b .592(4) .608(4) .803(4) .090(15) Uiso ? ? .816(6) ? ?
H42c .542(3) .513(4) .885(3) .080(14) Uiso ? ? .816(6) ? ?
H43a .380(3) .644(3) .970(3) .071(11) Uiso ? ? .816(6) ? ?
H43b .354(3) .528(3) .925(3) .056(10) Uiso ? ? .816(6) ? ?
H43c .286(3) .620(2) .880(3) .052(9) Uiso ? ? .816(6) ? ?
H44a .451(3) .776(3) .847(3) .067(11) Uiso ? ? .816(6) ? ?
H44b .355(3) .747(3) .763(3) .069(11) Uiso ? ? .816(6) ? ?
H44c .482(3) .745(3) .725(3) .061(10) Uiso ? ? .816(6) ? ?
H42'a .50615 .58046 .95970 .15300 Uiso ? ? .184(6) ? ?
H42'b .54605 .51218 .87007 .09000 Uiso ? ? .184(6) ? ?
H42'c .44004 .49062 .91914 .15300 Uiso ? ? .184(6) ? ?
H43'a .40513 .75241 .88934 .18500 Uiso ? ? .184(6) ? ?
H43'b .30878 .70627 .83730 .18500 Uiso ? ? .184(6) ? ?
H43'c .39149 .75919 .76995 .07400 Uiso ? ? .184(6) ? ?
H44'a .57775 .71305 .83311 .21000 Uiso ? ? .184(6) ? ?
H44'b .54228 .71120 .71827 .21000 Uiso ? ? .184(6) ? ?
H44'c .59971 .61815 .76460 .21000 Uiso ? ? .184(6) ? ?
H5 .5388(17) .4680(17) .7050(17) .033(6) Uiso ? ? 1.00000 ? ?
H02 .23277 .40165 .79187 .19100 Uiso ? ? .50000 ? ?
H03 .22799 .39957 .96133 .15100 Uiso ? ? .50000 ? ?
H04 .25000 .25001 1.04761 .12600 Uiso ? ? 1.00000 ? ?

loop_
_atom_site_aniso_label
_atom_site_aniso_U_11
_atom_site_aniso_U_22
_atom_site_aniso_U_33
_atom_site_aniso_U_12
_atom_site_aniso_U_13
_atom_site_aniso_U_23
O1 .0297(7) .0307(7) .0349(7) .0010(5) -.0007(6) -.0039(6)
C1 .0230(8) .0208(8) .0298(9) -.0031(6) .0028(7) .0033(7)
C2 .0214(8) .0216(8) .0344(9) -.0003(6) .0011(7) .0048(7)
C3 .0269(9) .0263(9) .0351(10) .0032(7) .0038(8) -.0004(8)
C4 .0301(9) .0298(9) .0338(10) .0011(7) -.0014(8) -.0027(8)
C41 .0421(12) .0467(12) .0443(13) .0076(10) -.0076(10) -.0151(10)
C42 .050(2) .093(4) .072(3) .019(2) -.026(2) -.043(3)
C43 .062(2) .071(3) .0400(17) .0019(18) .0001(16) -.0146(17)
C44 .058(2) .0434(17) .066(2) -.0071(15) -.002(2) -.0211(16)
C42' .14(2) .077(12) .035(8) -.023(13) -.029(11) .001(8)
C43' .066(12) .106(16) .077(14) .037(12) -.025(11) -.055(13)
C44' .055(9) .057(9) .053(9) -.020(7) -.000(7) -.014(7)
C5 .0238(9) .0281(9) .0372(10) .0006(7) -.0018(8) .0016(8)
C6 .0237(8) .0209(8) .0344(10) -.0001(6) .0042(7) .0030(7)
S .0230(2) .0230(2) .0397(3) -.00008(17) .00734(18) .0021(2)
N01 .229(9) .229(9) .068(6) .00000 .00000 .00000
C02 .183(11) .117(9) .144(10) -.040(9) -.052(10) .096(8)
C03 .209(11) .044(4) .110(7) .007(5) .077(8) .000(4)
C04 .137(5) .137(5) .040(4) .00000 .00000 .00000

loop_
_atom_type_symbol
_atom_type_description
_atom_type_oxidation_number
_atom_type_number_in_cell
_atom_type_scat_dispersion_real
_atom_type_scat_dispersion_imag
_atom_type_scat_source
C ? 0 90 .002 .002 'Int Tables Vol IV Tables 2.2B and 2.3.1'
H ? 0 106 0 0 'Int Tables Vol IV Tables 2.2B and 2.3.1'
N ? 0 2 .004 .003 'Int Tables Vol IV Tables 2.2B and 2.3.1'
O ? 0 8 .008 .006 'Int Tables Vol IV Tables 2.2B and 2.3.1'
S ? 0 8 .11 .124 'Int Tables Vol IV Tables 2.2B and 2.3.1'

loop_
_diffrn_attenuator_code
_diffrn_attenuator_scale
? ?

loop_
_geom_angle_atom_site_label_1
_geom_angle_atom_site_label_2
_geom_angle_atom_site_label_3
_geom_angle_site_symmetry_1
_geom_angle_site_symmetry_2
_geom_angle_site_symmetry_3
_geom_angle
_geom_angle_publ_flag
C1 O1 H1 . . . 118(4) ?
O1 C1 C2 . . . 119.92(15) ?
O1 C1 C6 . . . 121.45(16) ?
C2 C1 C6 . . . 118.62(16) ?
C1 C2 C3 . . . 120.00(16) ?
C1 C2 S . . 3 120.37(14) ?
C3 C2 S . . 3 119.39(14) ?
C2 C3 C4 . . . 122.25(17) ?
C2 C3 H3 . . . 116.0(14) ?
C4 C3 H3 . . . 121.7(14) ?
C3 C4 C41 . . . 119.97(18) ?
C3 C4 C5 . . . 117.06(18) ?
C41 C4 C5 . . . 122.94(18) ?
C4 C41 C42 . . . 112.9(3) ?
C4 C41 C43 . . . 108.8(2) ?
C4 C41 C44 . . . 108.5(2) ?
C4 C41 C42' . . . 109.2(8) ?
C4 C41 C43' . . . 118.3(9) ?
C4 C41 C44' . . . 104.8(5) ?
C42 C41 C43 . . . 108.8(3) ?
C42 C41 C44 . . . 109.8(3) ?
C42 C41 C42' . . . 47.4(11) ?
C42 C41 C43' . . . 127.6(9) ?
C42 C41 C44' . . . 52.9(6) ?
C43 C41 C44 . . . 107.9(3) ?
C43 C41 C42' . . . 65.7(11) ?
C43 C41 C43' . . . 64.5(9) ?
C43 C41 C44' . . . 146.2(6) ?
C44 C41 C42' . . . 141.7(8) ?
C44 C41 C43' . . . 43.7(9) ?
C44 C41 C44' . . . 63.3(6) ?
C42' C41 C43' . . . 119.1(12) ?
C42' C41 C44' . . . 100.1(12) ?
C43' C41 C44' . . . 102.2(10) ?
C41 C42 C42' . . . 66.1(12) ?
C41 C42 C44' . . . 72.2(7) ?
C41 C42 H42a . . . 113(3) ?
C41 C42 H42b . . . 110(3) ?
C41 C42 H42c . . . 110(2) ?
C41 C42 H42'a . . . 93.9(3) ?
C41 C42 H42'b . . . 109.5(4) ?
C41 C42 H44'c . . . 98.8(3) ?
C42' C42 C44' . . . 137.7(14) ?
C42' C42 H42a . . . 92(3) ?
C42' C42 H42b . . . 160(3) ?
C42' C42 H42c . . . 55(3) ?
C42' C42 H42'a . . . 42.1(9) ?
C42' C42 H42'b . . . 61.8(11) ?
C42' C42 H44'c . . . 153.3(10) ?
C44' C42 H42a . . . 99(3) ?
C44' C42 H42b . . . 47(3) ?
C44' C42 H42c . . . 155(2) ?
C44' C42 H42'a . . . 138.9(7) ?
C44' C42 H42'b . . . 144.0(8) ?
C44' C42 H44'c . . . 39.9(6) ?
H42a C42 H42b . . . 108(4) ?
H42a C42 H42c . . . 103(4) ?
H42a C42 H42'a . . . 51(3) ?
H42a C42 H42'b . . . 112(3) ?
H42a C42 H44'c . . . 115(3) ?
H42b C42 H42c . . . 113(4) ?
H42b C42 H42'a . . . 154(3) ?
H42b C42 H42'b . . . 104(3) ?
H42b C42 H44'c . . . 11(3) ?
H42c C42 H42'a . . . 66(2) ?
H42c C42 H42'b . . . 11(2) ?
H42c C42 H44'c . . . 117(2) ?
H42'a C42 H42'b . . . 77.0(3) ?
H42'a C42 H44'c . . . 164.2(4) ?
H42'b C42 H44'c . . . 107.2(4) ?
C41 C43 C42' . . . 55.4(7) ?
C41 C43 C43' . . . 54.5(8) ?
C41 C43 H43a . . . 108(2) ?
C41 C43 H43b . . . 109(2) ?
C41 C43 H43c . . . 109(2) ?
C42' C43 C43' . . . 102.1(11) ?
C42' C43 H43a . . . 87(2) ?
C42' C43 H43b . . . 68(2) ?
C42' C43 H43c . . . 158(2) ?
C43' C43 H43a . . . 85(2) ?
C43' C43 H43b . . . 162(2) ?
C43' C43 H43c . . . 75(2) ?
H43a C43 H43b . . . 109(3) ?
H43a C43 H43c . . . 113(3) ?
H43b C43 H43c . . . 108(3) ?
C41 C44 C43' . . . 64.3(12) ?
C41 C44 C44' . . . 64.4(6) ?
C41 C44 H44a . . . 110(2) ?
C41 C44 H44b . . . 109(2) ?
C41 C44 H44c . . . 111(2) ?
C41 C44 H43'a . . . 87.2(2) ?
C41 C44 H43'c . . . 132.0(5) ?
C43' C44 C44' . . . 121.2(13) ?
C43' C44 H44a . . . 81(2) ?
C43' C44 H44b . . . 66(2) ?
C43' C44 H44c . . . 173(2) ?
C43' C44 H43'a . . . 43.1(12) ?
C43' C44 H43'c . . . 80.6(12) ?
C44' C44 H44a . . . 91(2) ?
C44' C44 H44b . . . 159(2) ?
C44' C44 H44c . . . 58(2) ?
C44' C44 H43'a . . . 108.8(6) ?
C44' C44 H43'c . . . 158.1(7) ?
H44a C44 H44b . . . 109(3) ?
H44a C44 H44c . . . 107(3) ?
H44a C44 H43'a . . . 38(2) ?
H44a C44 H43'c . . . 95(2) ?
H44b C44 H44c . . . 111(3) ?
H44b C44 H43'a . . . 90(2) ?
H44b C44 H43'c . . . 24(2) ?
H44c C44 H43'a . . . 144(2) ?
H44c C44 H43'c . . . 100(2) ?
H43'a C44 H43'c . . . 88.5(4) ?
C41 C42' C42 . . . 66.5(9) ?
C41 C42' C43 . . . 58.9(10) ?
C41 C42' H42c . . . 113(3) ?
C41 C42' H42'a . . . 118.0(18) ?
C41 C42' H42'b . . . 104.0(13) ?
C41 C42' H42'c . . . 122(2) ?
C42 C42' C43 . . . 119.8(15) ?
C42 C42' H42c . . . 58(3) ?
C42 C42' H42'a . . . 79(2) ?
C42 C42' H42'b . . . 53.5(12) ?
C42 C42' H42'c . . . 148(2) ?
C43 C42' H42c . . . 168(3) ?
C43 C42' H42'a . . . 104.8(18) ?
C43 C42' H42'b . . . 159.4(15) ?
C43 C42' H42'c . . . 86(2) ?
H42c C42' H42'a . . . 87(3) ?
H42c C42' H42'b . . . 9(2) ?
H42c C42' H42'c . . . 93(3) ?
H42'a C42' H42'b . . . 93(2) ?
H42'a C42' H42'c . . . 114.3(18) ?
H42'b C42' H42'c . . . 95.9(19) ?
C41 C43' C43 . . . 61.0(9) ?
C41 C43' C44 . . . 72.1(12) ?
C41 C43' H44a . . . 97(2) ?
C41 C43' H44b . . . 106(2) ?
C41 C43' H43'a . . . 112.9(18) ?
C41 C43' H43'b . . . 125(2) ?
C41 C43' H43'c . . . 100.1(15) ?
C43 C43' C44 . . . 132.7(18) ?
C43 C43' H44a . . . 130(2) ?
C43 C43' H44b . . . 144(3) ?
C43 C43' H43'a . . . 106.6(17) ?
C43 C43' H43'b . . . 85.6(17) ?
C43 C43' H43'c . . . 158(2) ?
C44 C43' H44a . . . 47.7(18) ?
C44 C43' H44b . . . 54(2) ?
C44 C43' H43'a . . . 85.6(17) ?
C44 C43' H43'b . . . 129(2) ?
C44 C43' H43'c . . . 33.2(7) ?
H44a C43' H44b . . . 83(3) ?
H44a C43' H43'a . . . 38.0(18) ?
H44a C43' H43'b . . . 137(3) ?
H44a C43' H43'c . . . 58.8(18) ?
H44b C43' H43'a . . . 109(3) ?
H44b C43' H43'b . . . 75(3) ?
H44b C43' H43'c . . . 25(2) ?
H43'a C43' H43'b . . . 119(3) ?
H43'a C43' H43'c . . . 90.6(18) ?
H43'b C43' H43'c . . . 98(2) ?
C41 C44' C42 . . . 54.9(6) ?
C41 C44' C44 . . . 52.3(5) ?
C41 C44' H42b . . . 92(3) ?
C41 C44' H44c . . . 82.8(16) ?
C41 C44' H44'a . . . 112.7(13) ?
C41 C44' H44'b . . . 110.6(12) ?
C41 C44' H44'c . . . 107.6(12) ?
C42 C44' C44 . . . 101.6(9) ?
C42 C44' H42b . . . 44(3) ?
C42 C44' H44c . . . 137.0(18) ?
C42 C44' H44'a . . . 87.0(12) ?
C42 C44' H44'b . . . 159.9(16) ?
C42 C44' H44'c . . . 70.9(10) ?
C44 C44' H42b . . . 143(3) ?
C44 C44' H44c . . . 37.0(15) ?
C44 C44' H44'a . . . 96.2(12) ?
C44 C44' H44'b . . . 73.2(10) ?
C44 C44' H44'c . . . 154.0(14) ?
H42b C44' H44c . . . 162(3) ?
H42b C44' H44'a . . . 93(3) ?
H42b C44' H44'b . . . 134(3) ?
H42b C44' H44'c . . . 29(3) ?
H44c C44' H44'a . . . 105(2) ?
H44c C44' H44'b . . . 36.5(16) ?
H44c C44' H44'c . . . 138(2) ?
H44'a C44' H44'b . . . 112.7(17) ?
H44'a C44' H44'c . . . 107.9(15) ?
H44'b C44' H44'c . . . 105.0(15) ?
C4 C5 C6 . . . 121.96(18) ?
C4 C5 H5 . . . 122.7(13) ?
C6 C5 H5 . . . 115.4(13) ?
C1 C6 C5 . . . 120.10(16) ?
C1 C6 S . . . 119.88(14) ?
C5 C6 S . . . 119.84(14) ?
C6 S C2 . . 4 102.43(9) ?
C02 N01 C02 . . 2 115.7(10) ?
C02 N01 C02 . . 3 73.5(9) ?
C02 N01 C02 . . 4 73.5(9) ?
C02 N01 C02 2 . 3 73.5(9) ?
C02 N01 C02 2 . 4 73.5(9) ?
C02 N01 C02 3 . 4 115.7(10) ?
N01 C02 C03 . . . 122.0(10) ?
N01 C02 H02 . . . 118.1(11) ?
N01 C02 C02 . . 3 53.2(6) ?
N01 C02 C02 . . 4 53.2(7) ?
C03 C02 H02 . . . 119.6(11) ?
C03 C02 C02 . . 3 91.0(9) ?
C03 C02 C02 . . 4 88.8(10) ?
H02 C02 C02 . . 3 131.2(13) ?
H02 C02 C02 . . 4 124.7(13) ?
C02 C02 C02 3 . 4 90.0(8) ?
C02 C03 C04 . . . 118.3(8) ?
C02 C03 H03 . . . 119.0(9) ?
C02 C03 C03 . . 3 89.0(9) ?
C02 C03 C03 . . 4 91.2(10) ?
C04 C03 H03 . . . 122.4(9) ?
C04 C03 C03 . . 3 51.4(5) ?
C04 C03 C03 . . 4 51.4(5) ?
H03 C03 C03 . . 3 124.7(11) ?
H03 C03 C03 . . 4 131.4(11) ?
C03 C03 C03 3 . 4 90.0(6) ?
C03 C04 H04 . . . 118.1(5) ?
C03 C04 C03 . . 2 123.7(8) ?
C03 C04 C03 . . 3 77.1(8) ?
C03 C04 C03 . . 4 77.1(8) ?
H04 C04 C03 . . 2 118.2(5) ?
H04 C04 C03 . . 3 118.2(5) ?
H04 C04 C03 . . 4 118.2(5) ?
C03 C04 C03 2 . 3 77.1(8) ?
C03 C04 C03 2 . 4 77.1(8) ?
C03 C04 C03 3 . 4 123.7(8) ?
C42 H42b C44' . . . 90(4) ?
C42 H42b H44'c . . . 148(8) ?
C44' H42b H44'c . . . 69(5) ?
C42 H42c C42' . . . 67(3) ?
C42 H42c H42'b . . . 75(13) ?
C42' H42c H42'b . . . 116(14) ?
C44 H44a C43' . . . 51.8(19) ?
C44 H44a H43'a . . . 95(3) ?
C43' H44a H43'a . . . 44(2) ?
C44 H44b C43' . . . 59(2) ?
C44 H44b H43'c . . . 31(3) ?
C43' H44b H43'c . . . 79(5) ?
C44 H44c C44' . . . 85(2) ?
C44 H44c H44'b . . . 122(4) ?
C44' H44c H44'b . . . 38.2(16) ?
C42 H42'a C42' . . . 58.6(15) ?
C42 H42'b C42' . . . 64.8(11) ?
C42 H42'b H42c . . . 95(13) ?
C42' H42'b H42c . . . 55(13) ?
C44 H43'a C43' . . . 51.3(13) ?
C44 H43'a H44a . . . 47(2) ?
C43' H43'a H44a . . . 98(3) ?
C44 H43'c C43' . . . 66.2(11) ?
C44 H43'c H44b . . . 125(4) ?
C43' H43'c H44b . . . 76(4) ?
C44' H44'b H44c . . . 105(3) ?
C42 H44'c C44' . . . 69.2(9) ?
C42 H44'c H42b . . . 21(5) ?
C44' H44'c H42b . . . 82(5) ?

loop_
_geom_bond_atom_site_label_1
_geom_bond_atom_site_label_2
_geom_bond_site_symmetry_1
_geom_bond_site_symmetry_2
_geom_bond_distance
_geom_bond_publ_flag
O1 C1 . . 1.360(2) ?
O1 H1 . . .75(5) ?
C1 C2 . . 1.403(2) ?
C1 C6 . . 1.401(2) ?
C2 C3 . . 1.387(3) ?
C2 S . 3 1.7824(18) ?
C3 C4 . . 1.397(3) ?
C3 H3 . . .95(2) ?
C4 C41 . . 1.531(3) ?
C4 C5 . . 1.393(3) ?
C41 C42 . . 1.501(5) ?
C41 C43 . . 1.558(4) ?
C41 C44 . . 1.532(4) ?
C41 C42' . . 1.50(2) ?
C41 C43' . . 1.45(2) ?
C41 C44' . . 1.746(16) ?
C42 C42' . . 1.21(3) ?
C42 C44' . . 1.462(17) ?
C42 H42a . . .95(5) ?
C42 H42b . . 1.01(5) ?
C42 H42c . . 1.11(5) ?
C42 H42'a . . 1.389(5) ?
C42 H42'b . . 1.071(5) ?
C42 H44'c . . 1.478(5) ?
C43 C42' . . 1.66(3) ?
C43 C43' . . 1.61(2) ?
C43 H43a . . 1.05(4) ?
C43 H43b . . .98(4) ?
C43 H43c . . 1.00(4) ?
C44 C43' . . 1.11(2) ?
C44 C44' . . 1.730(16) ?
C44 H44a . . 1.05(4) ?
C44 H44b . . 1.05(4) ?
C44 H44c . . 1.05(4) ?
C44 H43'a . . 1.420(4) ?
C44 H43'c . . .665(4) ?
C42' H42c . . 1.07(5) ?
C42' H42'a . . .95(2) ?
C42' H42'b . . 1.17(3) ?
C42' H42'c . . .90(2) ?
C43' H44a . . 1.40(4) ?
C43' H44b . . 1.18(5) ?
C43' H43'a . . .97(2) ?
C43' H43'b . . .83(2) ?
C43' H43'c . . 1.20(2) ?
C44' H42b . . 1.06(5) ?
C44' H44c . . 1.48(4) ?
C44' H44'a . . .914(16) ?
C44' H44'b . . .950(16) ?
C44' H44'c . . 1.004(16) ?
C5 C6 . . 1.394(3) ?
C5 H5 . . .96(2) ?
C6 S . . 1.7851(18) ?
N01 C02 . . 1.368(12) ?
N01 C02 . 2 1.368(12) ?
N01 C02 . 3 1.368(12) ?
N01 C02 . 4 1.368(12) ?
C02 C03 . . 1.243(15) ?
C02 H02 . . .967(11) ?
C02 C02 . 3 1.638(19) ?
C02 C02 . 4 1.638(19) ?
C03 C04 . . 1.310(8) ?
C03 H03 . . .947(8) ?
C03 C03 . 3 1.634(15) ?
C03 C03 . 4 1.634(15) ?
C04 H04 . . .957(7) ?
H42b H44'c . . .53(5) ?
H42c H42'b . . .20(4) ?
H44a H43'a . . .87(4) ?
H44b H43'c . . .52(4) ?
H44c H44'b . . .91(4) ?

loop_
_geom_contact_atom_site_label_1
_geom_contact_atom_site_label_2
_geom_contact_distance
_geom_contact_site_symmetry_1
_geom_contact_site_symmetry_2
_geom_contact_publ_flag
O1 O1 2.788(2) . 4 ?
O1 O1 2.788(2) . 3 ?
O1 O1 3.943(2) . 2 ?
O1 C1 3.574(2) . 4 ?
O1 C1 3.554(2) . 3 ?
O1 C2 2.392(2) . . ?
O1 C2 3.680(2) . 4 ?
O1 C3 3.655(2) . . ?
O1 C44' 3.646(16) . '5 666' ?
O1 C5 3.672(2) . . ?
O1 C6 2.408(2) . . ?
O1 C6 3.671(2) . 3 ?
O1 S 3.0053(15) . 3 ?
O1 S 3.0253(15) . . ?
O1 H1 3.03(6) . 4 ?
O1 H1 2.08(5) . 3 ?
O1 H44c 3.12(4) . '7 466' ?
O1 H44'b 3.1974(15) . '5 666' ?
O1 H44'b 2.8678(15) . '7 466' ?
O1 H44'c 3.0979(15) . '5 666' ?
C1 C3 2.416(3) . . ?
C1 C4 2.834(3) . . ?
C1 C5 2.421(3) . . ?
C1 S 2.7641(18) . . ?
C1 S 2.7701(18) . 3 ?
C1 H1 1.84(5) . . ?
C2 C4 2.438(3) . . ?
C2 C5 2.772(3) . . ?
C2 C6 2.411(2) . . ?
C2 C6 2.781(2) . 3 ?
C2 H3 2.00(2) . . ?
C3 C41 2.536(3) . . ?
C3 C43' 2.93(2) . . ?
C3 C5 2.380(3) . . ?
C3 C6 2.768(3) . . ?
C3 S 2.744(2) . 3 ?
C4 C42 2.526(5) . . ?
C4 C43 2.512(4) . . ?
C4 C44 2.485(4) . . ?
C4 C42' 2.47(2) . . ?
C4 C43' 2.56(2) . . ?
C4 C44' 2.599(16) . . ?
C4 C6 2.437(3) . . ?
C4 H3 2.06(2) . . ?
C4 H43b 2.69(3) . . ?
C4 H43c 2.70(3) . . ?
C4 H44b 2.69(4) . . ?
C4 H42'b 2.685(2) . . ?
C4 H42'c 2.675(2) . . ?
C4 H5 2.08(2) . . ?
C41 C5 2.570(3) . . ?
C41 H42a 2.07(4) . . ?
C41 H42b 2.07(5) . . ?
C41 H42c 2.15(5) . . ?
C41 H43a 2.13(4) . . ?
C41 H43b 2.10(4) . . ?
C41 H43c 2.11(4) . . ?
C41 H44a 2.13(4) . . ?
C41 H44b 2.12(4) . . ?
C41 H44c 2.14(4) . . ?
C41 H42'a 2.114(3) . . ?
C41 H42'b 2.115(2) . . ?
C41 H42'c 2.116(3) . . ?
C41 H43'a 2.036(2) . . ?
C41 H43'b 2.039(2) . . ?
C41 H43'c 2.037(2) . . ?
C41 H44'a 2.261(2) . . ?
C41 H44'b 2.262(2) . . ?
C41 H44'c 2.262(2) . . ?
C42 C43 2.488(6) . . ?
C42 C44 2.481(6) . . ?
C42 C43' 2.65(2) . . ?
C42 C5 2.881(5) . . ?
C42 H43a 2.63(4) . . ?
C42 H44a 2.67(4) . . ?
C42 H42'c 2.027(5) . . ?
C42 H44'a 1.683(5) . . ?
C42 H44'b 2.377(5) . . ?
C42 H5 2.56(2) . . ?
C43 C44 2.499(6) . . ?
C43 H42a 2.67(4) . . ?
C43 H44b 2.66(4) . . ?
C43 H42'a 2.109(4) . . ?
C43 H42'c 1.824(4) . . ?
C43 H43'a 2.103(4) . . ?
C43 H43'b 1.751(4) . . ?
C44 C42' 2.86(2) . . ?
C44 H42b 2.66(5) . . ?
C44 H43c 2.67(3) . . ?
C44 H43'b 1.755(4) . . ?
C44 H44'a 2.043(4) . . ?
C44 H44'b 1.716(4) . . ?
C44 H44'c 2.670(4) . . ?
C42' C42' 2.91(3) . '5 667' ?
C42' C43' 2.54(3) . . ?
C42' C44' 2.49(3) . . ?
C42' H42a 1.56(5) . . ?
C42' H42b 2.18(5) . . ?
C42' H43a 1.92(5) . . ?
C42' H43b 1.58(4) . . ?
C42' H43c 2.61(5) . . ?
C42' H42'a 2.47(2) . '5 667' ?
C42' H42'c 2.62(2) . '5 667' ?
C42' H44'c 2.61(2) . . ?
C43' C44' 2.49(3) . . ?
C43' H3 2.61(3) . . ?
C43' H43a 1.84(5) . . ?
C43' H43b 2.56(4) . . ?
C43' H43c 1.66(4) . . ?
C43' H44c 2.15(4) . . ?
C43' H43'b 2.64(2) . '2 565' ?
C44' H42a 1.86(5) . . ?
C44' H42c 2.51(5) . . ?
C44' H44a 2.04(4) . . ?
C44' H42'a 2.670(16) . . ?
C44' H42'b 2.412(16) . . ?
C44' H43'a 2.567(16) . . ?
C44' H43'c 2.360(16) . . ?
C5 S 2.758(2) . . ?
C5 H42'b 2.684(2) . . ?
C6 H1 2.52(5) . . ?
C6 H5 2.01(2) . . ?
S H1 2.68(6) . . ?
S H3 2.77(2) . 4 ?
S H5 2.78(2) . . ?
N01 C03 2.285(12) . . ?
N01 C03 2.285(12) . 4 ?
N01 C03 2.285(12) . 3 ?
N01 C03 2.285(12) . 2 ?
N01 C04 2.590(12) . . ?
N01 H02 2.0144(12) . 2 ?
N01 H02 2.0144(12) . 4 ?
N01 H02 2.0144(12) . . ?
N01 H02 2.0144(12) . 3 ?
C02 C02 2.317(15) . 2 ?
C02 C03 2.036(16) . 3 ?
C02 C03 2.073(16) . 4 ?
C02 C03 2.626(13) . 2 ?
C02 C04 2.192(13) . . ?
C02 H02 2.329(14) . 3 ?
C02 H02 2.389(15) . 4 ?
C02 H03 1.894(12) . . ?
C03 C03 2.310(10) . 2 ?
C03 H02 1.916(9) . . ?
C03 H03 2.308(13) . 4 ?
C03 H03 2.369(11) . 3 ?
C03 H04 1.953(9) . . ?
C04 H03 1.9857(6) . 4 ?
C04 H03 1.9857(6) . 3 ?
C04 H03 1.9857(6) . 2 ?
C04 H03 1.9857(6) . . ?
H1 H1 2.39(8) . 3 ?
H1 H1 2.39(8) . 4 ?
H3 H43c 2.29(4) . . ?
H3 H44b 2.31(4) . . ?
H3 H43'b 2.22(2) . . ?
H42a H42b 1.58(7) . . ?
H42a H42c 1.61(6) . . ?
H42a H42'a 1.08(4) . . ?
H42a H42'b 1.68(4) . . ?
H42a H42'c 2.39(4) . . ?
H42a H44'a 1.56(5) . . ?
H42a H44'c 2.07(5) . . ?
H42a H03 2.09(5) . '8 657' ?
H42b H42c 1.76(7) . . ?
H42b H42'a 2.34(5) . . ?
H42b H42'b 1.64(5) . . ?
H42b H44'a 1.44(5) . . ?
H42b H44'b 1.86(5) . . ?
H42b H5 2.34(5) . . ?
H42c H42'a 1.39(5) . . ?
H42c H42'c 1.44(4) . . ?
H42c H44'c 2.21(5) . . ?
H42c H5 2.40(5) . . ?
H43a H43b 1.65(5) . . ?
H43a H43c 1.71(5) . . ?
H43a H42'a 1.86(4) . . ?
H43a H42'c 2.25(4) . . ?
H43a H43'a 1.80(4) . . ?
H43a H43'b 2.11(4) . . ?
H43b H43c 1.60(5) . . ?
H43b H42'a 2.15(3) . . ?
H43b H42'c 1.23(3) . . ?
H43c H43'a 2.34(3) . . ?
H43c H43'b 1.30(3) . . ?
H44a H44b 1.71(5) . . ?
H44a H44c 1.68(5) . . ?
H44a H43'b 2.08(4) . . ?
H44a H43'c 1.28(4) . . ?
H44a H44'a 1.86(4) . . ?
H44a H44'b 2.21(4) . . ?
H44b H44c 1.73(5) . . ?
H44b H43'a 1.76(4) . . ?
H44b H43'b 1.25(4) . . ?
H44c H43'a 2.35(4) . . ?
H44c H43'c 1.33(4) . . ?
H44c H44'a 1.93(4) . . ?
H44c H44'c 2.33(4) . . ?
H42'a H42'a 2.3548(3) . '5 667' ?
H42'a H42'b 1.55133(16) . . ?
H42'a H42'c 1.55136(16) . . ?
H42'a H42'c 1.9496(2) . '5 667' ?
H42'b H42'c 1.5514(2) . . ?
H42'b H44'c 2.0656(2) . . ?
H42'b H5 2.21(2) . . ?
H43'a H43'b 1.55136(17) . . ?
H43'a H43'c 1.5515(2) . . ?
H43'b H43'b 1.9187(2) . '2 565' ?
H43'b H43'c 1.55133(15) . . ?
H43'c H44'b 2.1766(3) . . ?
H44'a H44'b 1.5513(2) . . ?
H44'a H44'c 1.55130(17) . . ?
H44'b H44'c 1.55137(16) . . ?
H44'c H5 2.26(2) . . ?
H02 H03 2.1849(3) . . ?
H03 H04 2.2705(3) . . ?

loop_
_geom_hbond_atom_site_label_D
_geom_hbond_atom_site_label_H
_geom_hbond_atom_site_label_A
_geom_hbond_site_symmetry_D
_geom_hbond_site_symmetry_H
_geom_hbond_site_symmetry_A
_geom_hbond_distance_DH
_geom_hbond_distance_HA
_geom_hbond_distance_DA
_geom_hbond_angle_DHA
_geom_hbond_publ_flag
? ? ? ? ? ? ? ? ? ? ?

loop_
_geom_torsion_atom_site_label_1
_geom_torsion_atom_site_label_2
_geom_torsion_atom_site_label_3
_geom_torsion_atom_site_label_4
_geom_torsion_site_symmetry_1
_geom_torsion_site_symmetry_2
_geom_torsion_site_symmetry_3
_geom_torsion_site_symmetry_4
_geom_torsion
_geom_torsion_publ_flag
? ? ? ? ? ? ? ? ? ?
